data_4070482
loop_
_publ_author_name
'Gl\"ockner, Andreas'
'Tamm, Matthias'
'Arif, Atta M.'
'Ernst, Richard D.'

_publ_section_title
;
 A New Versatile Approach to Substituted
 Cyclopentadienyl&#x2212;Cycloheptatrienyl Complexes of Zirconium
 (Trozircenes)
;
_journal_issue 24
_journal_name_full Organometallics
_journal_page_first 7041
_journal_paper_doi 10.1021/om900847y
_journal_volume 28
_journal_year 2009
_chemical_formula_moiety 'C19 H28 O Si Zr'
_chemical_formula_sum 'C19 H28 O Si Zr'
_chemical_formula_weight 391.72
_chemical_name_systematic
; 
 ? 
;
_space_group_IT_number 2
_symmetry_cell_setting triclinic
_symmetry_space_group_name_Hall '-P 1'
_symmetry_space_group_name_H-M 'P -1'
_atom_sites_solution_hydrogens geom
_atom_sites_solution_primary direct
_atom_sites_solution_secondary difmap
_audit_creation_method SHELXL-97
_cell_angle_alpha 94.3128(13)
_cell_angle_beta 104.4572(9)
_cell_angle_gamma 100.0571(12)
_cell_formula_units_Z 2
_cell_length_a 7.6814(2)
_cell_length_b 8.24370(10)
_cell_length_c 15.3305(3)
_cell_measurement_reflns_used 29913
_cell_measurement_temperature 150(1)
_cell_measurement_theta_max 27.485
_cell_measurement_theta_min 1.018
_cell_volume 918.38(3)
_computing_cell_refinement DENZO-SMN
_computing_data_collection 'Nonius COLLECT'
_computing_data_reduction DENZO-SMN
_computing_molecular_graphics 'WinGX, Ortep3'
_computing_structure_refinement 'SHELXL-97 (Sheldrick, 1997)'
_computing_structure_solution SIR97
_diffrn_ambient_temperature 150(1)
_diffrn_measured_fraction_theta_full 0.993
_diffrn_measured_fraction_theta_max 0.993
_diffrn_measurement_device_type 'Nonius KappaCCD Diffractometer'
_diffrn_measurement_method 'Phi and Omega scan'
_diffrn_radiation_monochromator graphite
_diffrn_radiation_source 'fine-focus sealed tube'
_diffrn_radiation_type MoK\a
_diffrn_radiation_wavelength 0.71073
_diffrn_reflns_av_R_equivalents 0.0212
_diffrn_reflns_av_sigmaI/netI 0.0314
_diffrn_reflns_limit_h_max 9
_diffrn_reflns_limit_h_min -9
_diffrn_reflns_limit_k_max 10
_diffrn_reflns_limit_k_min -10
_diffrn_reflns_limit_l_max 19
_diffrn_reflns_limit_l_min -19
_diffrn_reflns_number 7884
_diffrn_reflns_theta_full 27.49
_diffrn_reflns_theta_max 27.49
_diffrn_reflns_theta_min 2.53
_exptl_absorpt_coefficient_mu 0.664
_exptl_absorpt_correction_T_max 0.9366
_exptl_absorpt_correction_T_min 0.7865
_exptl_absorpt_correction_type multi-scan
_exptl_absorpt_process_details 'DENZO-SMN (Otwinowski & Minor, 1997)'
_exptl_crystal_colour purple
_exptl_crystal_density_diffrn 1.417
_exptl_crystal_density_method 'not measured'
_exptl_crystal_description plate
_exptl_crystal_F_000 408
_exptl_crystal_size_max 0.38
_exptl_crystal_size_mid 0.28
_exptl_crystal_size_min 0.10
_refine_diff_density_max 0.420
_refine_diff_density_min -0.414
_refine_diff_density_rms 0.063
_refine_ls_extinction_coef 0.0072(10)
_refine_ls_extinction_expression Fc^*^=kFc[1+0.001xFc^2^\l^3^/sin(2\q)]^-1/4^
_refine_ls_extinction_method SHELXL
_refine_ls_goodness_of_fit_ref 1.059
_refine_ls_hydrogen_treatment refall
_refine_ls_matrix_type full
_refine_ls_number_parameters 312
_refine_ls_number_reflns 4178
_refine_ls_number_restraints 0
_refine_ls_restrained_S_all 1.059
_refine_ls_R_factor_all 0.0325
_refine_ls_R_factor_gt 0.0269
_refine_ls_shift/su_max 0.001
_refine_ls_shift/su_mean 0.000
_refine_ls_structure_factor_coef Fsqd
_refine_ls_weighting_details 'calc w=1/[\s^2^(Fo^2^)+(0.0213P)^2^+0.6418P] where P=(Fo^2^+2Fc^2^)/3'
_refine_ls_weighting_scheme calc
_refine_ls_wR_factor_gt 0.0584
_refine_ls_wR_factor_ref 0.0611
_reflns_number_gt 3785
_reflns_number_total 4178
_reflns_threshold_expression >2sigma(I)
_cod_data_source_file om900847y_si_001.cif
_cod_data_source_block rde161
_cod_depositor_comments
;
The following automatic conversions were performed:

'_exptl_absorpt_correction_type' value 'Multi-scan' changed to
'multi-scan' according to
/home/saulius/struct/CIF-dictionaries/cif_core.dic dictionary named
'cif_core.dic' version 2.4.2 from 2011-04-26.

Automatic conversion script
Id: cif_fix_values 1715 2011-07-08 13:25:40Z adriana 
;
_cod_original_sg_symbol_H-M P-1
_cod_database_code 4070482

loop_
_symmetry_equiv_pos_as_xyz
'x, y, z'
'-x, -y, -z'

loop_
_atom_site_label
_atom_site_type_symbol
_atom_site_fract_x
_atom_site_fract_y
_atom_site_fract_z
_atom_site_U_iso_or_equiv
_atom_site_adp_type
_atom_site_occupancy
_atom_site_symmetry_multiplicity
_atom_site_calc_flag
Zr1 Zr 0.16271(2) 0.37226(2) 0.689288(12) 0.01854(7) Uani 1 1 d
Si1 Si 0.23796(8) 0.69587(7) 0.90281(4) 0.02529(13) Uani 1 1 d
O1 O -0.11537(19) 0.18543(16) 0.68941(10) 0.0277(3) Uani 1 1 d
C1 C 0.4705(3) 0.4473(3) 0.6780(2) 0.0454(7) Uani 1 1 d
C2 C 0.3551(4) 0.3731(3) 0.59276(19) 0.0455(7) Uani 1 1 d
C3 C 0.2324(4) 0.2183(4) 0.57126(17) 0.0465(7) Uani 1 1 d
C4 C 0.2037(3) 0.1035(3) 0.6308(2) 0.0450(7) Uani 1 1 d
C5 C 0.2679(4) 0.1177(3) 0.7249(2) 0.0436(6) Uani 1 1 d
C6 C 0.3802(4) 0.2506(4) 0.78643(17) 0.0473(7) Uani 1 1 d
C7 C 0.4740(3) 0.4001(3) 0.7646(2) 0.0480(7) Uani 1 1 d
C8 C 0.2076(3) 0.6846(2) 0.70625(14) 0.0245(4) Uani 1 1 d
C9 C 0.0753(3) 0.6279(2) 0.62279(15) 0.0282(4) Uani 1 1 d
C10 C -0.0823(3) 0.5406(2) 0.64191(15) 0.0287(4) Uani 1 1 d
C11 C -0.0474(3) 0.5445(2) 0.73661(14) 0.0242(4) Uani 1 1 d
C12 C 0.1334(2) 0.6349(2) 0.77872(13) 0.0214(4) Uani 1 1 d
C13 C 0.4811(3) 0.8059(3) 0.92166(18) 0.0359(5) Uani 1 1 d
C14 C 0.1076(4) 0.8411(3) 0.94551(18) 0.0389(5) Uani 1 1 d
C15 C 0.2253(4) 0.5106(3) 0.96568(18) 0.0386(5) Uani 1 1 d
C16 C -0.2677(3) 0.1129(3) 0.61103(17) 0.0339(5) Uani 1 1 d
C17 C -0.3618(4) -0.0485(3) 0.6362(2) 0.0429(6) Uani 1 1 d
C18 C -0.2529(4) -0.0591(3) 0.7311(2) 0.0520(7) Uani 1 1 d
C19 C -0.1588(4) 0.1183(3) 0.76726(17) 0.0375(5) Uani 1 1 d
H1 H 0.528(4) 0.552(4) 0.683(2) 0.069(10) Uiso 1 1 d
H2 H 0.355(4) 0.432(4) 0.545(2) 0.059(8) Uiso 1 1 d
H3 H 0.164(4) 0.187(4) 0.511(2) 0.062(9) Uiso 1 1 d
H4 H 0.118(4) 0.017(4) 0.607(2) 0.067(10) Uiso 1 1 d
H5 H 0.212(4) 0.033(4) 0.750(2) 0.057(8) Uiso 1 1 d
H6 H 0.402(4) 0.240(4) 0.845(2) 0.059(9) Uiso 1 1 d
H7 H 0.545(4) 0.480(4) 0.815(2) 0.071(10) Uiso 1 1 d
H8 H 0.326(3) 0.747(3) 0.7143(15) 0.026(6) Uiso 1 1 d
H9 H 0.095(3) 0.644(3) 0.5685(18) 0.042(7) Uiso 1 1 d
H10 H -0.192(3) 0.490(3) 0.5990(17) 0.035(6) Uiso 1 1 d
H11 H -0.135(3) 0.492(3) 0.7659(15) 0.028(6) Uiso 1 1 d
H13A H 0.554(4) 0.737(3) 0.9001(18) 0.046(7) Uiso 1 1 d
H13B H 0.533(4) 0.834(3) 0.983(2) 0.052(8) Uiso 1 1 d
H13C H 0.489(4) 0.900(4) 0.895(2) 0.068(10) Uiso 1 1 d
H14A H -0.012(4) 0.795(3) 0.9355(19) 0.050(8) Uiso 1 1 d
H14B H 0.120(4) 0.937(4) 0.920(2) 0.056(8) Uiso 1 1 d
H14C H 0.156(4) 0.869(4) 1.011(2) 0.059(9) Uiso 1 1 d
H15A H 0.310(4) 0.438(4) 0.955(2) 0.063(9) Uiso 1 1 d
H15B H 0.111(4) 0.446(3) 0.9494(18) 0.047(8) Uiso 1 1 d
H15C H 0.252(4) 0.544(4) 1.029(2) 0.065(9) Uiso 1 1 d
H16A H -0.214(3) 0.100(3) 0.5609(17) 0.034(6) Uiso 1 1 d
H16B H -0.349(4) 0.189(4) 0.5987(19) 0.055(8) Uiso 1 1 d
H17A H -0.364(4) -0.139(4) 0.595(2) 0.058(8) Uiso 1 1 d
H17B H -0.491(4) -0.042(4) 0.635(2) 0.067(9) Uiso 1 1 d
H18A H -0.152(5) -0.130(5) 0.726(3) 0.100(13) Uiso 1 1 d
H18B H -0.324(4) -0.096(4) 0.766(2) 0.061(9) Uiso 1 1 d
H19A H -0.043(4) 0.132(3) 0.8142(17) 0.038(7) Uiso 1 1 d
H19B H -0.247(4) 0.185(4) 0.7885(19) 0.056(8) Uiso 1 1 d

loop_
_atom_site_aniso_label
_atom_site_aniso_U_11
_atom_site_aniso_U_22
_atom_site_aniso_U_33
_atom_site_aniso_U_23
_atom_site_aniso_U_13
_atom_site_aniso_U_12
Zr1 0.01742(10) 0.01588(10) 0.02251(11) 0.00230(6) 0.00418(7) 0.00555(6)
Si1 0.0276(3) 0.0228(3) 0.0253(3) 0.0000(2) 0.0058(2) 0.0078(2)
O1 0.0274(7) 0.0233(7) 0.0318(8) 0.0034(6) 0.0099(6) 0.0001(5)
C1 0.0213(11) 0.0253(11) 0.096(2) 0.0098(12) 0.0242(13) 0.0075(9)
C2 0.0509(16) 0.0605(16) 0.0514(16) 0.0328(14) 0.0346(13) 0.0393(14)
C3 0.0371(13) 0.0712(19) 0.0318(13) -0.0148(12) 0.0014(11) 0.0327(13)
C4 0.0276(12) 0.0244(11) 0.079(2) -0.0169(12) 0.0126(12) 0.0068(9)
C5 0.0441(14) 0.0296(12) 0.075(2) 0.0254(13) 0.0317(14) 0.0245(10)
C6 0.0558(16) 0.0723(19) 0.0294(13) 0.0178(12) 0.0112(12) 0.0503(15)
C7 0.0267(12) 0.0481(15) 0.0551(17) -0.0244(13) -0.0154(11) 0.0219(11)
C8 0.0261(10) 0.0158(9) 0.0324(11) 0.0047(7) 0.0087(8) 0.0045(7)
C9 0.0393(12) 0.0214(9) 0.0264(11) 0.0072(8) 0.0066(9) 0.0136(8)
C10 0.0258(10) 0.0231(10) 0.0335(11) 0.0012(8) -0.0030(9) 0.0117(8)
C11 0.0185(9) 0.0196(9) 0.0361(11) 0.0026(8) 0.0077(8) 0.0082(7)
C12 0.0216(9) 0.0155(8) 0.0286(10) 0.0023(7) 0.0065(8) 0.0076(7)
C13 0.0298(12) 0.0378(13) 0.0345(13) -0.0040(10) 0.0018(10) 0.0055(9)
C14 0.0448(15) 0.0373(13) 0.0384(14) -0.0017(11) 0.0143(12) 0.0162(11)
C15 0.0478(15) 0.0382(13) 0.0328(13) 0.0084(10) 0.0121(11) 0.0131(11)
C16 0.0256(11) 0.0285(11) 0.0434(14) 0.0009(9) 0.0048(10) 0.0021(8)
C17 0.0379(14) 0.0310(12) 0.0593(17) -0.0044(11) 0.0231(12) -0.0046(10)
C18 0.0494(16) 0.0352(14) 0.067(2) 0.0154(13) 0.0155(15) -0.0062(12)
C19 0.0399(13) 0.0356(12) 0.0409(14) 0.0095(10) 0.0194(11) 0.0035(10)

loop_
_atom_type_symbol
_atom_type_description
_atom_type_scat_dispersion_real
_atom_type_scat_dispersion_imag
_atom_type_scat_source
C C 0.0033 0.0016 'International Tables Vol C Tables 4.2.6.8 and 6.1.1.4'
H H 0.0000 0.0000 'International Tables Vol C Tables 4.2.6.8 and 6.1.1.4'
O O 0.0106 0.0060 'International Tables Vol C Tables 4.2.6.8 and 6.1.1.4'
Si Si 0.0817 0.0704 'International Tables Vol C Tables 4.2.6.8 and 6.1.1.4'
Zr Zr -2.9673 0.5597 'International Tables Vol C Tables 4.2.6.8 and 6.1.1.4'

loop_
_geom_angle_atom_site_label_1
_geom_angle_atom_site_label_2
_geom_angle_atom_site_label_3
_geom_angle
C2 Zr1 C7 65.78(11)
C2 Zr1 C3 34.96(10)
C7 Zr1 C3 85.05(9)
C2 Zr1 C6 85.12(9)
C7 Zr1 C6 35.18(11)
C3 Zr1 C6 84.87(9)
C2 Zr1 C1 34.59(10)
C7 Zr1 C1 34.56(10)
C3 Zr1 C1 64.54(10)
C6 Zr1 C1 64.68(10)
C2 Zr1 O1 131.57(9)
C7 Zr1 O1 134.92(9)
C3 Zr1 O1 97.05(8)
C6 Zr1 O1 99.92(9)
C1 Zr1 O1 155.93(7)
C2 Zr1 C4 63.33(10)
C7 Zr1 C4 82.17(8)
C3 Zr1 C4 33.78(10)
C6 Zr1 C4 63.58(10)
C1 Zr1 C4 80.42(8)
O1 Zr1 C4 75.99(7)
C2 Zr1 C5 82.14(8)
C7 Zr1 C5 63.52(9)
C3 Zr1 C5 63.61(10)
C6 Zr1 C5 33.79(10)
C1 Zr1 C5 80.51(8)
O1 Zr1 C5 77.18(7)
C4 Zr1 C5 33.28(10)
C2 Zr1 C8 91.98(8)
C7 Zr1 C8 88.60(8)
C3 Zr1 C8 122.84(9)
C6 Zr1 C8 118.19(9)
C1 Zr1 C8 79.04(7)
O1 Zr1 C8 125.01(6)
C4 Zr1 C8 155.29(9)
C5 Zr1 C8 151.52(9)
C2 Zr1 C10 113.20(8)
C7 Zr1 C10 141.89(8)
C3 Zr1 C10 116.30(8)
C6 Zr1 C10 158.72(8)
C1 Zr1 C10 124.71(8)
O1 Zr1 C10 76.46(6)
C4 Zr1 C10 133.39(8)
C5 Zr1 C10 153.38(8)
C8 Zr1 C10 53.42(7)
C2 Zr1 C11 139.96(7)
C7 Zr1 C11 124.22(8)
C3 Zr1 C11 147.80(8)
C6 Zr1 C11 126.43(8)
C1 Zr1 C11 131.36(7)
O1 Zr1 C11 72.49(6)
C4 Zr1 C11 148.14(7)
C5 Zr1 C11 137.89(8)
C8 Zr1 C11 53.35(6)
C10 Zr1 C11 32.32(7)
C2 Zr1 C9 86.60(8)
C7 Zr1 C9 115.09(9)
C3 Zr1 C9 104.70(9)
C6 Zr1 C9 148.97(10)
C1 Zr1 C9 92.44(8)
O1 Zr1 C9 107.87(6)
C4 Zr1 C9 136.26(9)
C5 Zr1 C9 168.08(8)
C8 Zr1 C9 32.37(7)
C10 Zr1 C9 32.27(7)
C11 Zr1 C9 53.50(7)
C2 Zr1 C12 123.11(8)
C7 Zr1 C12 93.07(7)
C3 Zr1 C12 155.47(9)
C6 Zr1 C12 107.43(8)
C1 Zr1 C12 100.94(8)
O1 Zr1 C12 101.42(5)
C4 Zr1 C12 169.54(9)
C5 Zr1 C12 136.41(8)
C8 Zr1 C12 32.64(6)
C10 Zr1 C12 54.07(6)
C11 Zr1 C12 32.52(6)
C9 Zr1 C12 54.20(6)
C12 Si1 C15 110.98(11)
C12 Si1 C14 108.63(10)
C15 Si1 C14 108.40(12)
C12 Si1 C13 108.93(11)
C15 Si1 C13 110.96(13)
C14 Si1 C13 108.90(12)
C19 O1 C16 106.87(17)
C19 O1 Zr1 126.18(13)
C16 O1 Zr1 126.90(12)
C2 C1 C7 129.3(2)
C2 C1 Zr1 70.66(13)
C7 C1 Zr1 70.92(13)
C2 C1 H1 118(2)
C7 C1 H1 110(2)
Zr1 C1 H1 123(2)
C1 C2 C3 128.2(2)
C1 C2 Zr1 74.75(14)
C3 C2 Zr1 73.21(14)
C1 C2 H2 117.6(19)
C3 C2 H2 114.2(19)
Zr1 C2 H2 127.2(18)
C4 C3 C2 126.6(2)
C4 C3 Zr1 75.98(14)
C2 C3 Zr1 71.83(14)
C4 C3 H3 115.5(19)
C2 C3 H3 117.8(19)
Zr1 C3 H3 129.2(19)
C5 C4 C3 130.1(2)
C5 C4 Zr1 73.40(13)
C3 C4 Zr1 70.24(13)
C5 C4 H4 114(2)
C3 C4 H4 115(2)
Zr1 C4 H4 126(2)
C4 C5 C6 130.0(2)
C4 C5 Zr1 73.32(13)
C6 C5 Zr1 70.49(12)
C4 C5 H5 114.0(19)
C6 C5 H5 115.1(19)
Zr1 C5 H5 127.2(18)
C5 C6 C7 126.3(2)
C5 C6 Zr1 75.72(14)
C7 C6 Zr1 71.68(13)
C5 C6 H6 118(2)
C7 C6 H6 116(2)
Zr1 C6 H6 132.1(19)
C1 C7 C6 128.0(2)
C1 C7 Zr1 74.53(13)
C6 C7 Zr1 73.14(14)
C1 C7 H7 116.1(19)
C6 C7 H7 115.9(19)
Zr1 C7 H7 127.6(19)
C9 C8 C12 109.49(18)
C9 C8 Zr1 74.16(11)
C12 C8 Zr1 74.70(10)
C9 C8 H8 126.4(14)
C12 C8 H8 124.1(14)
Zr1 C8 H8 118.3(13)
C10 C9 C8 107.49(19)
C10 C9 Zr1 73.64(11)
C8 C9 Zr1 73.47(10)
C10 C9 H9 128.5(17)
C8 C9 H9 124.0(17)
Zr1 C9 H9 116.8(16)
C9 C10 C11 108.13(19)
C9 C10 Zr1 74.09(11)
C11 C10 Zr1 73.84(10)
C9 C10 H10 125.7(15)
C11 C10 H10 126.1(15)
Zr1 C10 H10 118.5(15)
C10 C11 C12 109.36(18)
C10 C11 Zr1 73.83(11)
C12 C11 Zr1 74.64(10)
C10 C11 H11 123.4(14)
C12 C11 H11 127.3(14)
Zr1 C11 H11 117.5(13)
C11 C12 C8 105.53(17)
C11 C12 Si1 126.44(15)
C8 C12 Si1 127.65(14)
C11 C12 Zr1 72.84(10)
C8 C12 Zr1 72.66(10)
Si1 C12 Zr1 124.71(8)
Si1 C13 H13A 112.4(16)
Si1 C13 H13B 108.6(18)
H13A C13 H13B 107(2)
Si1 C13 H13C 112(2)
H13A C13 H13C 109(3)
H13B C13 H13C 108(3)
Si1 C14 H14A 112.3(18)
Si1 C14 H14B 110.4(19)
H14A C14 H14B 110(3)
Si1 C14 H14C 109.9(17)
H14A C14 H14C 106(2)
H14B C14 H14C 108(2)
Si1 C15 H15A 112.7(17)
Si1 C15 H15B 111.9(17)
H15A C15 H15B 107(2)
Si1 C15 H15C 110.7(18)
H15A C15 H15C 109(3)
H15B C15 H15C 106(2)
O1 C16 C17 106.31(19)
O1 C16 H16A 105.8(15)
C17 C16 H16A 114.9(14)
O1 C16 H16B 108.9(17)
C17 C16 H16B 111.5(17)
H16A C16 H16B 109(2)
C18 C17 C16 104.9(2)
C18 C17 H17A 112.7(18)
C16 C17 H17A 111.1(18)
C18 C17 H17B 110.3(18)
C16 C17 H17B 109.3(18)
H17A C17 H17B 108(3)
C17 C18 C19 103.9(2)
C17 C18 H18A 108(2)
C19 C18 H18A 109(2)
C17 C18 H18B 112(2)
C19 C18 H18B 109(2)
H18A C18 H18B 114(3)
O1 C19 C18 103.6(2)
O1 C19 H19A 106.7(15)
C18 C19 H19A 115.2(15)
O1 C19 H19B 108.2(15)
C18 C19 H19B 111.7(16)
H19A C19 H19B 111(2)

loop_
_geom_bond_atom_site_label_1
_geom_bond_atom_site_label_2
_geom_bond_distance
Zr1 C2 2.337(2)
Zr1 C7 2.344(2)
Zr1 C3 2.355(2)
Zr1 C6 2.363(2)
Zr1 C1 2.390(2)
Zr1 O1 2.4059(13)
Zr1 C4 2.428(2)
Zr1 C5 2.429(2)
Zr1 C8 2.5221(18)
Zr1 C10 2.5251(19)
Zr1 C11 2.5253(18)
Zr1 C9 2.5310(19)
Zr1 C12 2.5485(18)
Si1 C12 1.862(2)
Si1 C15 1.867(2)
Si1 C14 1.868(2)
Si1 C13 1.869(2)
O1 C19 1.441(3)
O1 C16 1.455(3)
C1 C2 1.406(4)
C1 C7 1.407(4)
C1 H1 0.89(3)
C2 C3 1.410(4)
C2 H2 0.91(3)
C3 C4 1.391(4)
C3 H3 0.93(3)
C4 C5 1.391(4)
C4 H4 0.87(3)
C5 C6 1.394(4)
C5 H5 0.92(3)
C6 C7 1.422(4)
C6 H6 0.89(3)
C7 H7 0.96(3)
C8 C9 1.409(3)
C8 C12 1.425(3)
C8 H8 0.93(2)
C9 C10 1.405(3)
C9 H9 0.90(3)
C10 C11 1.406(3)
C10 H10 0.93(3)
C11 C12 1.421(3)
C11 H11 0.96(2)
C13 H13A 0.96(3)
C13 H13B 0.92(3)
C13 H13C 0.90(3)
C14 H14A 0.90(3)
C14 H14B 0.91(3)
C14 H14C 0.98(3)
C15 H15A 0.99(3)
C15 H15B 0.91(3)
C15 H15C 0.96(3)
C16 C17 1.524(3)
C16 H16A 0.97(2)
C16 H16B 0.96(3)
C17 C18 1.503(4)
C17 H17A 0.94(3)
C17 H17B 1.00(3)
C18 C19 1.509(4)
C18 H18A 1.06(4)
C18 H18B 0.89(3)
C19 H19A 0.98(3)
C19 H19B 1.04(3)

loop_
_geom_torsion_atom_site_label_1
_geom_torsion_atom_site_label_2
_geom_torsion_atom_site_label_3
_geom_torsion_atom_site_label_4
_geom_torsion
C2 Zr1 O1 C19 134.56(16)
C7 Zr1 O1 C19 38.24(19)
C3 Zr1 O1 C19 128.28(17)
C6 Zr1 O1 C19 42.28(17)
C1 Zr1 O1 C19 90.0(3)
C4 Zr1 O1 C19 101.67(17)
C5 Zr1 O1 C19 67.46(17)
C8 Zr1 O1 C19 -92.79(17)
C10 Zr1 O1 C19 -116.29(17)
C11 Zr1 O1 C19 -82.96(16)
C9 Zr1 O1 C19 -123.74(16)
C12 Zr1 O1 C19 -67.93(16)
C2 Zr1 O1 C16 -42.51(18)
C7 Zr1 O1 C16 -138.83(16)
C3 Zr1 O1 C16 -48.79(16)
C6 Zr1 O1 C16 -134.79(16)
C1 Zr1 O1 C16 -87.1(3)
C4 Zr1 O1 C16 -75.40(17)
C5 Zr1 O1 C16 -109.61(17)
C8 Zr1 O1 C16 90.14(16)
C10 Zr1 O1 C16 66.64(16)
C11 Zr1 O1 C16 99.97(16)
C9 Zr1 O1 C16 59.19(16)
C12 Zr1 O1 C16 115.00(15)
C7 Zr1 C1 C2 146.2(2)
C3 Zr1 C1 C2 24.71(14)
C6 Zr1 C1 C2 121.35(16)
O1 Zr1 C1 C2 67.6(3)
C4 Zr1 C1 C2 56.14(15)
C5 Zr1 C1 C2 89.90(15)
C8 Zr1 C1 C2 -110.04(14)
C10 Zr1 C1 C2 -80.78(15)
C11 Zr1 C1 C2 -121.34(14)
C9 Zr1 C1 C2 -80.42(14)
C12 Zr1 C1 C2 -134.40(13)
C2 Zr1 C1 C7 -146.2(2)
C3 Zr1 C1 C7 -121.52(16)
C6 Zr1 C1 C7 -24.88(14)
O1 Zr1 C1 C7 -78.6(3)
C4 Zr1 C1 C7 -90.08(15)
C5 Zr1 C1 C7 -56.33(15)
C8 Zr1 C1 C7 103.73(15)
C10 Zr1 C1 C7 132.99(14)
C11 Zr1 C1 C7 92.43(15)
C9 Zr1 C1 C7 133.35(14)
C12 Zr1 C1 C7 79.37(14)
C7 C1 C2 C3 -10.7(4)
Zr1 C1 C2 C3 -53.4(2)
C7 C1 C2 Zr1 42.7(2)
C7 Zr1 C2 C1 -20.23(13)
C3 Zr1 C2 C1 -138.8(2)
C6 Zr1 C2 C1 -50.78(15)
O1 Zr1 C2 C1 -149.72(12)
C4 Zr1 C2 C1 -113.60(16)
C5 Zr1 C2 C1 -84.66(15)
C8 Zr1 C2 C1 67.35(14)
C10 Zr1 C2 C1 118.01(13)
C11 Zr1 C2 C1 94.80(16)
C9 Zr1 C2 C1 99.29(14)
C12 Zr1 C2 C1 56.87(15)
C7 Zr1 C2 C3 118.58(16)
C6 Zr1 C2 C3 88.02(16)
C1 Zr1 C2 C3 138.8(2)
O1 Zr1 C2 C3 -10.91(18)
C4 Zr1 C2 C3 25.21(14)
C5 Zr1 C2 C3 54.15(15)
C8 Zr1 C2 C3 -153.84(15)
C10 Zr1 C2 C3 -103.18(15)
C11 Zr1 C2 C3 -126.39(15)
C9 Zr1 C2 C3 -121.91(15)
C12 Zr1 C2 C3 -164.32(13)
C1 C2 C3 C4 -1.8(4)
Zr1 C2 C3 C4 -55.8(2)
C1 C2 C3 Zr1 54.0(2)
C2 Zr1 C3 C4 136.8(2)
C7 Zr1 C3 C4 83.30(16)
C6 Zr1 C3 C4 47.98(16)
C1 Zr1 C3 C4 112.34(17)
O1 Zr1 C3 C4 -51.41(15)
C5 Zr1 C3 C4 20.48(14)
C8 Zr1 C3 C4 168.43(13)
C10 Zr1 C3 C4 -129.75(14)
C11 Zr1 C3 C4 -119.54(18)
C9 Zr1 C3 C4 -162.03(14)
C12 Zr1 C3 C4 169.84(15)
C7 Zr1 C3 C2 -53.50(16)
C6 Zr1 C3 C2 -88.82(16)
C1 Zr1 C3 C2 -24.46(14)
O1 Zr1 C3 C2 171.79(14)
C4 Zr1 C3 C2 -136.8(2)
C5 Zr1 C3 C2 -116.32(16)
C8 Zr1 C3 C2 31.63(17)
C10 Zr1 C3 C2 93.45(15)
C11 Zr1 C3 C2 103.67(18)
C9 Zr1 C3 C2 61.17(15)
C12 Zr1 C3 C2 33.0(3)
C2 C3 C4 C5 8.5(4)
Zr1 C3 C4 C5 -45.7(2)
C2 C3 C4 Zr1 54.1(2)
C2 Zr1 C4 C5 119.13(17)
C7 Zr1 C4 C5 52.35(16)
C3 Zr1 C4 C5 145.2(2)
C6 Zr1 C4 C5 20.88(15)
C1 Zr1 C4 C5 87.28(16)
O1 Zr1 C4 C5 -87.91(15)
C8 Zr1 C4 C5 121.4(2)
C10 Zr1 C4 C5 -143.30(14)
C11 Zr1 C4 C5 -96.3(2)
C9 Zr1 C4 C5 170.74(14)
C12 Zr1 C4 C5 -11.1(5)
C2 Zr1 C4 C3 -26.04(15)
C7 Zr1 C4 C3 -92.81(17)
C6 Zr1 C4 C3 -124.28(18)
C1 Zr1 C4 C3 -57.89(16)
O1 Zr1 C4 C3 126.92(16)
C5 Zr1 C4 C3 -145.2(2)
C8 Zr1 C4 C3 -23.8(3)
C10 Zr1 C4 C3 71.53(18)
C11 Zr1 C4 C3 118.53(18)
C9 Zr1 C4 C3 25.6(2)
C12 Zr1 C4 C3 -156.2(3)
C3 C4 C5 C6 -0.4(4)
Zr1 C4 C5 C6 -45.0(2)
C3 C4 C5 Zr1 44.6(2)
C2 Zr1 C5 C4 -52.00(16)
C7 Zr1 C5 C4 -118.79(17)
C3 Zr1 C5 C4 -20.76(15)
C6 Zr1 C5 C4 -145.0(2)
C1 Zr1 C5 C4 -86.96(16)
O1 Zr1 C5 C4 83.92(15)
C8 Zr1 C5 C4 -131.56(18)
C10 Zr1 C5 C4 75.8(2)
C11 Zr1 C5 C4 128.52(15)
C9 Zr1 C5 C4 -32.6(5)
C12 Zr1 C5 C4 177.10(13)
C2 Zr1 C5 C6 92.97(17)
C7 Zr1 C5 C6 26.18(16)
C3 Zr1 C5 C6 124.20(18)
C1 Zr1 C5 C6 58.01(17)
O1 Zr1 C5 C6 -131.11(16)
C4 Zr1 C5 C6 145.0(2)
C8 Zr1 C5 C6 13.4(3)
C10 Zr1 C5 C6 -139.27(19)
C11 Zr1 C5 C6 -86.51(18)
C9 Zr1 C5 C6 112.4(4)
C12 Zr1 C5 C6 -37.93(19)
C4 C5 C6 C7 -7.9(4)
Zr1 C5 C6 C7 -53.9(2)
C4 C5 C6 Zr1 45.9(2)
C2 Zr1 C6 C5 -83.16(16)
C7 Zr1 C6 C5 -136.7(2)
C3 Zr1 C6 C5 -48.06(16)
C1 Zr1 C6 C5 -112.27(17)
O1 Zr1 C6 C5 48.23(15)
C4 Zr1 C6 C5 -20.59(14)
C8 Zr1 C6 C5 -172.79(14)
C10 Zr1 C6 C5 126.3(2)
C11 Zr1 C6 C5 123.71(14)
C9 Zr1 C6 C5 -158.25(15)
C12 Zr1 C6 C5 153.63(14)
C2 Zr1 C6 C7 53.58(16)
C3 Zr1 C6 C7 88.68(16)
C1 Zr1 C6 C7 24.46(15)
O1 Zr1 C6 C7 -175.03(14)
C4 Zr1 C6 C7 116.15(17)
C5 Zr1 C6 C7 136.7(2)
C8 Zr1 C6 C7 -36.05(17)
C10 Zr1 C6 C7 -96.9(3)
C11 Zr1 C6 C7 -99.55(16)
C9 Zr1 C6 C7 -21.5(2)
C12 Zr1 C6 C7 -69.63(15)
C2 C1 C7 C6 10.6(4)
Zr1 C1 C7 C6 53.3(2)
C2 C1 C7 Zr1 -42.6(2)
C5 C6 C7 C1 1.7(4)
Zr1 C6 C7 C1 -53.8(2)
C5 C6 C7 Zr1 55.5(2)
C2 Zr1 C7 C1 20.25(14)
C3 Zr1 C7 C1 50.58(16)
C6 Zr1 C7 C1 138.7(2)
O1 Zr1 C7 C1 145.62(13)
C4 Zr1 C7 C1 84.46(15)
C5 Zr1 C7 C1 113.50(16)
C8 Zr1 C7 C1 -72.55(14)
C10 Zr1 C7 C1 -77.02(19)
C11 Zr1 C7 C1 -114.93(14)
C9 Zr1 C7 C1 -53.35(16)
C12 Zr1 C7 C1 -104.90(14)
C2 Zr1 C7 C6 -118.46(17)
C3 Zr1 C7 C6 -88.12(16)
C1 Zr1 C7 C6 -138.7(2)
O1 Zr1 C7 C6 6.9(2)
C4 Zr1 C7 C6 -54.24(16)
C5 Zr1 C7 C6 -25.20(14)
C8 Zr1 C7 C6 148.74(15)
C10 Zr1 C7 C6 144.28(15)
C11 Zr1 C7 C6 106.37(15)
C9 Zr1 C7 C6 167.95(14)
C12 Zr1 C7 C6 116.40(15)
C2 Zr1 C8 C9 80.49(14)
C7 Zr1 C8 C9 146.18(14)
C3 Zr1 C8 C9 62.99(15)
C6 Zr1 C8 C9 166.01(13)
C1 Zr1 C8 C9 112.74(15)
O1 Zr1 C8 C9 -66.11(14)
C4 Zr1 C8 C9 78.5(2)
C5 Zr1 C8 C9 157.60(17)
C10 Zr1 C8 C9 -37.24(13)
C11 Zr1 C8 C9 -77.82(13)
C12 Zr1 C8 C9 -115.92(17)
C2 Zr1 C8 C12 -163.59(13)
C7 Zr1 C8 C12 -97.89(13)
C3 Zr1 C8 C12 178.91(11)
C6 Zr1 C8 C12 -78.07(13)
C1 Zr1 C8 C12 -131.34(14)
O1 Zr1 C8 C12 49.82(13)
C4 Zr1 C8 C12 -165.62(18)
C5 Zr1 C8 C12 -86.48(19)
C10 Zr1 C8 C12 78.68(12)
C11 Zr1 C8 C12 38.10(11)
C9 Zr1 C8 C12 115.92(17)
C12 C8 C9 C10 -0.6(2)
Zr1 C8 C9 C10 66.32(13)
C12 C8 C9 Zr1 -66.96(13)
C2 Zr1 C9 C10 146.45(15)
C7 Zr1 C9 C10 -152.35(13)
C3 Zr1 C9 C10 116.25(14)
C6 Zr1 C9 C10 -138.86(16)
C1 Zr1 C9 C10 -179.44(14)
O1 Zr1 C9 C10 13.66(14)
C4 Zr1 C9 C10 101.89(15)
C5 Zr1 C9 C10 127.2(4)
C8 Zr1 C9 C10 -114.45(19)
C11 Zr1 C9 C10 -37.14(12)
C12 Zr1 C9 C10 -77.71(13)
C2 Zr1 C9 C8 -99.11(14)
C7 Zr1 C9 C8 -37.90(15)
C3 Zr1 C9 C8 -129.30(13)
C6 Zr1 C9 C8 -24.4(2)
C1 Zr1 C9 C8 -65.00(14)
O1 Zr1 C9 C8 128.11(12)
C4 Zr1 C9 C8 -143.67(13)
C5 Zr1 C9 C8 -118.4(4)
C10 Zr1 C9 C8 114.45(19)
C11 Zr1 C9 C8 77.30(13)
C12 Zr1 C9 C8 36.74(11)
C8 C9 C10 C11 0.4(2)
Zr1 C9 C10 C11 66.56(13)
C8 C9 C10 Zr1 -66.21(13)
C2 Zr1 C10 C9 -36.89(16)
C7 Zr1 C10 C9 42.9(2)
C3 Zr1 C10 C9 -75.38(15)
C6 Zr1 C10 C9 110.9(3)
C1 Zr1 C10 C9 0.68(17)
O1 Zr1 C10 C9 -166.63(13)
C4 Zr1 C10 C9 -111.41(15)
C5 Zr1 C10 C9 -158.45(19)
C8 Zr1 C10 C9 37.37(12)
C11 Zr1 C10 C9 114.80(18)
C12 Zr1 C10 C9 78.15(13)
C2 Zr1 C10 C11 -151.69(13)
C7 Zr1 C10 C11 -71.87(19)
C3 Zr1 C10 C11 169.82(13)
C6 Zr1 C10 C11 -3.9(3)
C1 Zr1 C10 C11 -114.12(15)
O1 Zr1 C10 C11 78.57(12)
C4 Zr1 C10 C11 133.79(14)
C5 Zr1 C10 C11 86.8(2)
C8 Zr1 C10 C11 -77.43(13)
C9 Zr1 C10 C11 -114.80(18)
C12 Zr1 C10 C11 -36.65(11)
C9 C10 C11 C12 0.1(2)
Zr1 C10 C11 C12 66.78(13)
C9 C10 C11 Zr1 -66.73(13)
C2 Zr1 C11 C10 42.65(19)
C7 Zr1 C11 C10 134.83(15)
C3 Zr1 C11 C10 -17.3(2)
C6 Zr1 C11 C10 178.22(14)
C1 Zr1 C11 C10 91.57(16)
O1 Zr1 C11 C10 -92.26(12)
C4 Zr1 C11 C10 -83.7(2)
C5 Zr1 C11 C10 -138.15(15)
C8 Zr1 C11 C10 77.70(13)
C9 Zr1 C11 C10 37.08(12)
C12 Zr1 C11 C10 115.95(17)
C2 Zr1 C11 C12 -73.30(18)
C7 Zr1 C11 C12 18.88(16)
C3 Zr1 C11 C12 -133.25(18)
C6 Zr1 C11 C12 62.27(16)
C1 Zr1 C11 C12 -24.38(17)
O1 Zr1 C11 C12 151.79(12)
C4 Zr1 C11 C12 160.33(17)
C5 Zr1 C11 C12 105.90(15)
C8 Zr1 C11 C12 -38.25(11)
C10 Zr1 C11 C12 -115.95(17)
C9 Zr1 C11 C12 -78.87(12)
C10 C11 C12 C8 -0.4(2)
Zr1 C11 C12 C8 65.83(12)
C10 C11 C12 Si1 172.89(13)
Zr1 C11 C12 Si1 -120.85(13)
C10 C11 C12 Zr1 -66.26(13)
C9 C8 C12 C11 0.7(2)
Zr1 C8 C12 C11 -65.95(12)
C9 C8 C12 Si1 -172.56(14)
Zr1 C8 C12 Si1 120.84(14)
C9 C8 C12 Zr1 66.61(13)
C15 Si1 C12 C11 55.49(19)
C14 Si1 C12 C11 -63.59(19)
C13 Si1 C12 C11 177.93(16)
C15 Si1 C12 C8 -132.65(17)
C14 Si1 C12 C8 108.27(18)
C13 Si1 C12 C8 -10.21(19)
C15 Si1 C12 Zr1 -38.26(15)
C14 Si1 C12 Zr1 -157.33(12)
C13 Si1 C12 Zr1 84.18(13)
C2 Zr1 C12 C11 132.64(13)
C7 Zr1 C12 C11 -164.46(14)
C3 Zr1 C12 C11 110.74(19)
C6 Zr1 C12 C11 -131.72(13)
C1 Zr1 C12 C11 161.60(13)
O1 Zr1 C12 C11 -27.38(12)
C4 Zr1 C12 C11 -101.9(4)
C5 Zr1 C12 C11 -110.72(14)
C8 Zr1 C12 C11 112.95(16)
C10 Zr1 C12 C11 36.42(12)
C9 Zr1 C12 C11 76.53(13)
C2 Zr1 C12 C8 19.69(15)
C7 Zr1 C12 C8 82.59(14)
C3 Zr1 C12 C8 -2.2(2)
C6 Zr1 C12 C8 115.34(13)
C1 Zr1 C12 C8 48.66(13)
O1 Zr1 C12 C8 -140.33(11)
C4 Zr1 C12 C8 145.1(4)
C5 Zr1 C12 C8 136.33(13)
C10 Zr1 C12 C8 -76.53(12)
C11 Zr1 C12 C8 -112.95(16)
C9 Zr1 C12 C8 -36.42(11)
C2 Zr1 C12 Si1 -104.52(13)
C7 Zr1 C12 Si1 -41.62(13)
C3 Zr1 C12 Si1 -126.42(17)
C6 Zr1 C12 Si1 -8.87(14)
C1 Zr1 C12 Si1 -75.56(13)
O1 Zr1 C12 Si1 95.46(11)
C4 Zr1 C12 Si1 20.9(4)
C5 Zr1 C12 Si1 12.12(17)
C8 Zr1 C12 Si1 -124.21(17)
C10 Zr1 C12 Si1 159.26(14)
C11 Zr1 C12 Si1 122.84(17)
C9 Zr1 C12 Si1 -160.63(14)
C19 O1 C16 C17 -23.2(2)
Zr1 O1 C16 C17 154.29(14)
O1 C16 C17 C18 -0.2(3)
C16 C17 C18 C19 22.1(3)
C16 O1 C19 C18 37.2(2)
Zr1 O1 C19 C18 -140.31(17)
C17 C18 C19 O1 -36.5(3)
